data_4504268
loop_
_publ_author_name
'Wang, Chih-Chieh'
'Kuo, Chen-Tsung'
'Yang, Jing-Chun'
'Lee, Gene-Hsiang'
'Shih, Wei-Ju'
'Sheu, Hwo-Shuenn'

_publ_section_title
;
 Assemblies of Two New Metal&#x2212;Organic Frameworks Constructed from
 Cd(II) with 2,2&#x2018;-Bipyrimidine and Cyclic Oxocarbon Dianions
 CnOn2-(n= 4, 5)
;
_journal_issue 8
_journal_name_full 'Crystal Growth &amp; Design'
_journal_page_first 1476
_journal_paper_doi 10.1021/cg070189r
_journal_volume 7
_journal_year 2007
_chemical_formula_sum 'C8 H5 Cd N2 O2'
_chemical_formula_weight 273.54
_chemical_name_systematic
; 
 ? 
;
_space_group_IT_number 2
_symmetry_cell_setting triclinic
_symmetry_space_group_name_Hall '-P 1'
_symmetry_space_group_name_H-M 'P -1'
_atom_sites_solution_hydrogens geom
_atom_sites_solution_primary direct
_atom_sites_solution_secondary difmap
_audit_creation_method SHELXL-97
_cell_angle_alpha 71.386(1)
_cell_angle_beta 73.065(1)
_cell_angle_gamma 74.956(1)
_cell_formula_units_Z 2
_cell_length_a 7.5532(6)
_cell_length_b 7.6420(6)
_cell_length_c 8.4674(7)
_cell_measurement_reflns_used 3782
_cell_measurement_temperature 295(2)
_cell_measurement_theta_max 27.48
_cell_measurement_theta_min 2.61
_cell_volume 435.56(6)
_computing_cell_refinement 'Bruker SAINT'
_computing_data_collection 'Bruker SMART'
_computing_data_reduction 'Bruker SAINT'
_computing_molecular_graphics 'Bruker SHELXTL'
_computing_publication_material 'Bruker SHELXTL'
_computing_structure_refinement 'SHELXL-97 (Sheldrick, 1997)'
_computing_structure_solution 'SHELXS-97 (Sheldrick, 1990)'
_diffrn_ambient_temperature 295(2)
_diffrn_measured_fraction_theta_full 0.997
_diffrn_measured_fraction_theta_max 0.997
_diffrn_measurement_device_type 'BRUKER SMART ApexCCD area detector'
_diffrn_measurement_method 'omega scans'
_diffrn_radiation_monochromator graphite
_diffrn_radiation_source 'fine-focus sealed tube'
_diffrn_radiation_type MoK\a
_diffrn_radiation_wavelength 0.71073
_diffrn_reflns_av_R_equivalents 0.0204
_diffrn_reflns_av_sigmaI/netI 0.0252
_diffrn_reflns_limit_h_max 9
_diffrn_reflns_limit_h_min -9
_diffrn_reflns_limit_k_max 9
_diffrn_reflns_limit_k_min -9
_diffrn_reflns_limit_l_max 10
_diffrn_reflns_limit_l_min -10
_diffrn_reflns_number 5740
_diffrn_reflns_theta_full 27.48
_diffrn_reflns_theta_max 27.48
_diffrn_reflns_theta_min 2.61
_exptl_absorpt_coefficient_mu 2.470
_exptl_absorpt_correction_T_max 0.8865
_exptl_absorpt_correction_T_min 0.7083
_exptl_absorpt_correction_type multi-scan
_exptl_crystal_colour yellow
_exptl_crystal_density_diffrn 2.086
_exptl_crystal_density_meas 0
_exptl_crystal_density_method 'not measured'
_exptl_crystal_description plate
_exptl_crystal_F_000 262
_exptl_crystal_size_max 0.15
_exptl_crystal_size_mid 0.15
_exptl_crystal_size_min 0.05
_refine_diff_density_max 0.705
_refine_diff_density_min -0.421
_refine_diff_density_rms 0.084
_refine_ls_extinction_method none
_refine_ls_goodness_of_fit_ref 1.010
_refine_ls_hydrogen_treatment mixed
_refine_ls_matrix_type full
_refine_ls_number_parameters 153
_refine_ls_number_reflns 1991
_refine_ls_number_restraints 0
_refine_ls_restrained_S_all 1.010
_refine_ls_R_factor_all 0.0195
_refine_ls_R_factor_gt 0.0188
_refine_ls_shift/su_max 0.082
_refine_ls_shift/su_mean 0.006
_refine_ls_structure_factor_coef Fsqd
_refine_ls_weighting_details 'calc w=1/[\s^2^(Fo^2^)+(0.0262P)^2^+0.2531P] where P=(Fo^2^+2Fc^2^)/3'
_refine_ls_weighting_scheme calc
_refine_ls_wR_factor_gt 0.0468
_refine_ls_wR_factor_ref 0.0473
_reflns_number_gt 1940
_reflns_number_total 1991
_reflns_threshold_expression >2sigma(I)
_cod_data_source_file cg070189rsi20070223_092917.cif
_cod_data_source_block ic10378
_cod_depositor_comments
;
The following automatic conversions were performed:

'_symmetry_cell_setting' value 'Triclinic' changed to 'triclinic'
according to /home/saulius/struct/CIF-dictionaries/cif_core.dic
dictionary named 'cif_core.dic' version 2.4.1 from 2010-06-29.

Automatic conversion script
Id: cif_fix_values 1715 2011-07-08 13:25:40Z adriana 
;
_cod_original_sg_symbol_H-M P-1
_cod_database_code 4504268

loop_
_symmetry_equiv_pos_as_xyz
'x, y, z'
'-x, -y, -z'

loop_
_atom_site_label
_atom_site_type_symbol
_atom_site_fract_x
_atom_site_fract_y
_atom_site_fract_z
_atom_site_U_iso_or_equiv
_atom_site_adp_type
_atom_site_occupancy
_atom_site_symmetry_multiplicity
_atom_site_calc_flag
_atom_site_refinement_flags
Cd1 Cd 0.40796(2) 0.94674(2) 0.240196(18) 0.01646(6) Uani 1 1 d .
O1 O 0.2930(2) 1.0441(2) -0.0076(2) 0.0206(3) Uani 1 1 d .
O2 O 0.0281(3) 1.1755(3) -0.2777(2) 0.0317(4) Uani 1 1 d .
O3 O 0.4931(2) 1.2267(2) 0.2158(2) 0.0209(3) Uani 1 1 d .
O4 O 0.4532(3) 0.6517(2) 0.2062(2) 0.0244(4) Uani 1 1 d .
O5 O 0.6094(3) 0.8125(3) 0.4220(2) 0.0285(4) Uani 1 1 d .
H5A H 0.723(5) 0.815(4) 0.385(4) 0.032(8) Uiso 1 1 d .
H5B H 0.584(6) 0.800(6) 0.518(5) 0.055(12) Uiso 1 1 d .
N1 N 0.2032(3) 0.8146(3) 0.5051(2) 0.0206(4) Uani 1 1 d .
N2 N -0.1033(3) 0.8349(3) 0.6857(3) 0.0232(4) Uani 1 1 d .
C1 C 0.1319(3) 1.0176(3) -0.0025(3) 0.0192(4) Uani 1 1 d .
C2 C 0.0126(3) 1.0800(3) -0.1267(3) 0.0213(4) Uani 1 1 d .
C3 C 0.4980(3) 1.3748(3) 0.0957(3) 0.0168(4) Uani 1 1 d .
C4 C 0.4783(3) 0.5725(3) 0.0917(3) 0.0174(4) Uani 1 1 d .
C5 C 0.0274(3) 0.9030(3) 0.5530(3) 0.0179(4) Uani 1 1 d .
C6 C -0.0530(4) 0.6590(4) 0.7792(3) 0.0296(5) Uani 1 1 d .
H6A H -0.1408 0.6056 0.8732 0.035 Uiso 1 1 calc R
C7 C 0.1240(4) 0.5561(3) 0.7399(3) 0.0290(5) Uani 1 1 d .
H7A H 0.1575 0.4344 0.8050 0.035 Uiso 1 1 calc R
C8 C 0.2504(4) 0.6399(3) 0.6002(3) 0.0263(5) Uani 1 1 d .
H8A H 0.3717 0.5733 0.5712 0.032 Uiso 1 1 calc R

loop_
_atom_site_aniso_label
_atom_site_aniso_U_11
_atom_site_aniso_U_22
_atom_site_aniso_U_33
_atom_site_aniso_U_23
_atom_site_aniso_U_13
_atom_site_aniso_U_12
Cd1 0.01858(9) 0.01533(9) 0.01536(10) -0.00377(6) -0.00400(6) -0.00311(6)
O1 0.0150(8) 0.0282(9) 0.0191(8) -0.0049(6) -0.0040(6) -0.0063(6)
O2 0.0297(10) 0.0464(11) 0.0191(9) 0.0024(8) -0.0090(7) -0.0173(8)
O3 0.0292(9) 0.0160(8) 0.0171(8) -0.0016(6) -0.0042(7) -0.0079(6)
O4 0.0375(10) 0.0181(8) 0.0195(8) -0.0080(6) -0.0075(7) -0.0036(7)
O5 0.0210(9) 0.0435(11) 0.0184(9) -0.0042(8) -0.0053(7) -0.0055(8)
N1 0.0170(9) 0.0229(10) 0.0207(9) -0.0074(8) -0.0024(7) -0.0016(7)
N2 0.0191(9) 0.0227(10) 0.0229(10) -0.0033(8) -0.0009(8) -0.0036(8)
C1 0.0178(10) 0.0228(11) 0.0179(10) -0.0055(9) -0.0057(8) -0.0032(8)
C2 0.0190(11) 0.0272(12) 0.0199(11) -0.0069(9) -0.0052(9) -0.0062(9)
C3 0.0180(10) 0.0160(10) 0.0168(10) -0.0046(8) -0.0031(8) -0.0041(8)
C4 0.0180(10) 0.0161(10) 0.0179(10) -0.0046(8) -0.0032(8) -0.0035(8)
C5 0.0171(10) 0.0195(11) 0.0173(10) -0.0060(9) -0.0044(8) -0.0018(8)
C6 0.0235(12) 0.0263(12) 0.0311(13) 0.0009(10) -0.0016(10) -0.0070(10)
C7 0.0284(13) 0.0209(12) 0.0328(14) -0.0008(10) -0.0069(11) -0.0039(10)
C8 0.0216(11) 0.0238(12) 0.0297(13) -0.0076(10) -0.0045(10) 0.0014(9)

loop_
_atom_type_symbol
_atom_type_description
_atom_type_scat_dispersion_real
_atom_type_scat_dispersion_imag
_atom_type_scat_source
C C 0.0033 0.0016 'International Tables Vol C Tables 4.2.6.8 and 6.1.1.4'
H H 0.0000 0.0000 'International Tables Vol C Tables 4.2.6.8 and 6.1.1.4'
N N 0.0061 0.0033 'International Tables Vol C Tables 4.2.6.8 and 6.1.1.4'
O O 0.0106 0.0060 'International Tables Vol C Tables 4.2.6.8 and 6.1.1.4'
Cd Cd -0.8075 1.2024 'International Tables Vol C Tables 4.2.6.8 and 6.1.1.4'

loop_
_geom_angle_atom_site_label_1
_geom_angle_atom_site_label_2
_geom_angle_atom_site_label_3
_geom_angle
_geom_angle_site_symmetry_1
_geom_angle_site_symmetry_3
O4 Cd1 O5 85.42(7) . .
O4 Cd1 O3 155.98(7) . .
O5 Cd1 O3 85.11(7) . .
O4 Cd1 O1 84.51(6) . .
O5 Cd1 O1 160.58(7) . .
O3 Cd1 O1 97.58(6) . .
O4 Cd1 N1 82.18(6) . .
O5 Cd1 N1 77.28(7) . .
O3 Cd1 N1 116.99(6) . .
O1 Cd1 N1 117.59(6) . .
O4 Cd1 N2 128.58(7) . 2_576
O5 Cd1 N2 122.66(7) . 2_576
O3 Cd1 N2 74.71(6) . 2_576
O1 Cd1 N2 76.36(6) . 2_576
N1 Cd1 N2 66.38(6) . 2_576
O4 Cd1 O1 81.15(6) . 2_675
O5 Cd1 O1 84.27(6) . 2_675
O3 Cd1 O1 75.97(6) . 2_675
O1 Cd1 O1 77.80(6) . 2_675
N1 Cd1 O1 156.00(6) . 2_675
N2 Cd1 O1 137.52(6) 2_576 2_675
C1 O1 Cd1 120.51(14) . .
C1 O1 Cd1 131.65(15) . 2_675
Cd1 O1 Cd1 102.20(6) . 2_675
C3 O3 Cd1 130.72(14) . .
C4 O4 Cd1 140.05(15) . .
C5 N1 C8 116.4(2) . .
C5 N1 Cd1 121.19(15) . .
C8 N1 Cd1 121.87(16) . .
C5 N2 C6 116.3(2) . .
C5 N2 Cd1 117.80(15) . 2_576
C6 N2 Cd1 125.52(16) . 2_576
O1 C1 C2 133.6(2) . .
O1 C1 C2 135.8(2) . 2_575
C2 C1 C2 90.50(18) . 2_575
O2 C2 C1 135.1(2) . .
O2 C2 C1 135.4(2) . 2_575
C1 C2 C1 89.50(18) . 2_575
O3 C3 C4 132.6(2) . 1_565
O3 C3 C4 137.0(2) . 2_675
C4 C3 C4 90.33(17) 1_565 2_675
O4 C4 C3 132.4(2) . 1_545
O4 C4 C3 138.0(2) . 2_675
C3 C4 C3 89.67(17) 1_545 2_675
N2 C5 N1 126.3(2) . .
N2 C5 C5 116.9(2) . 2_576
N1 C5 C5 116.9(2) . 2_576
N2 C6 C7 121.8(2) . .
C6 C7 C8 117.5(2) . .
N1 C8 C7 121.7(2) . .

loop_
_geom_bond_atom_site_label_1
_geom_bond_atom_site_label_2
_geom_bond_distance
_geom_bond_site_symmetry_2
Cd1 O4 2.2892(16) .
Cd1 O5 2.2986(18) .
Cd1 O3 2.3214(15) .
Cd1 O1 2.3325(16) .
Cd1 N1 2.4052(19) .
Cd1 N2 2.511(2) 2_576
Cd1 O1 2.5275(16) 2_675
O1 C1 1.270(3) .
O1 Cd1 2.5275(16) 2_675
O2 C2 1.242(3) .
O3 C3 1.257(3) .
O4 C4 1.245(3) .
N1 C5 1.334(3) .
N1 C8 1.339(3) .
N2 C5 1.325(3) .
N2 C6 1.345(3) .
N2 Cd1 2.511(2) 2_576
C1 C2 1.468(3) .
C1 C2 1.467(3) 2_575
C2 C1 1.467(3) 2_575
C3 C4 1.469(3) 1_565
C3 C4 1.476(3) 2_675
C4 C3 1.469(3) 1_545
C4 C3 1.476(3) 2_675
C5 C5 1.491(4) 2_576
C6 C7 1.371(4) .
C7 C8 1.377(4) .
